data_7100022
loop_
_publ_author_name
'Tavarekere K. Chandrashekar'
'B. S. Joshi'
'Viswanathan PrabhuRaja'
'Harapriya Rath'
'Raja Roy'
'Jeyaraman Sankar'

_publ_section_title
;
Figure-Eight Aromatic Core-modified Octaphyrins With
Six meso links: Syntheses and Structural Characterization
;
_journal_name_full 'Chemical Communications'
_journal_paper_doi 10.1039/b502327k
_journal_year 2005
_chemical_formula_sum 'C84 H56 Cl4 F10 N4 S4'
_chemical_formula_weight 1581.37
_space_group_IT_number 14
_symmetry_cell_setting monoclinic
_symmetry_space_group_name_Hall '-P 2yn'
_symmetry_space_group_name_H-M 'P 1 21/n 1'
_cell_angle_alpha 90.00
_cell_angle_beta 97.38(3)
_cell_angle_gamma 90.00
_cell_formula_units_Z 4
_cell_length_a 18.713(4)
_cell_length_b 13.740(3)
_cell_length_c 29.251(6)
_cell_measurement_temperature 100(2)
_cell_volume 7459(3)
_diffrn_ambient_temperature 100(2)
_exptl_crystal_density_diffrn 1.408
_cod_depositor_comments
;
The following automatic conversions were performed:
'_symmetry_cell_setting' value 'Monoclinic' changed to 'monoclinic'
according to '/home/saulius/struct/CIF-dictionaries/cif_core.dic'
dictionary named 'cif_core.dic' version 2.4.1 from 2010-06-29.

Automatic conversion script
Id: cif_fix_enum 1527 2010-12-29 10:47:43Z saulius 
;
_cod_original_sg_symbol_H-M 'P 1'
_cod_database_code 7100022

loop_
_symmetry_equiv_pos_as_xyz
'x, y, z'
'-x+1/2, y+1/2, -z+1/2'
'-x, -y, -z'
'x-1/2, -y-1/2, z-1/2'

loop_
_atom_site_label
_atom_site_type_symbol
_atom_site_fract_x
_atom_site_fract_y
_atom_site_fract_z
_atom_site_U_iso_or_equiv
_atom_site_adp_type
_atom_site_occupancy
_atom_site_symmetry_multiplicity
_atom_site_calc_flag
_atom_site_refinement_flags
_atom_site_disorder_assembly
_atom_site_disorder_group
S1 S 0.14522(5) 0.13885(6) 0.17397(3) 0.0219(2) Uani 1 1 d . . .
S2 S 0.01372(5) 0.16544(7) 0.28488(4) 0.0285(2) Uani 1 1 d . . .
S3 S -0.11887(5) 0.08200(7) 0.19828(4) 0.0299(2) Uani 1 1 d . . .
S4 S 0.05834(5) -0.07353(7) 0.15065(4) 0.0278(2) Uani 1 1 d . . .
Cl1 Cl 0.60918(14) 0.11884(15) 0.22810(7) 0.1139(8) Uani 1 1 d . . .
Cl2 Cl 0.54002(11) -0.07018(12) 0.20831(7) 0.0898(6) Uani 1 1 d . . .
Cl3 Cl 0.16054(9) 0.75159(12) 0.03908(7) 0.0878(6) Uani 1 1 d . . .
Cl4 Cl 0.09157(10) 0.93965(11) 0.02927(6) 0.0778(5) Uani 1 1 d . . .
F1 F 0.33519(13) -0.19017(17) 0.03151(9) 0.0399(6) Uani 1 1 d . . .
F2 F 0.46147(14) -0.2138(2) -0.00191(9) 0.0520(7) Uani 1 1 d . . .
F3 F 0.57465(13) -0.0962(2) 0.02679(10) 0.0550(8) Uani 1 1 d . . .
F4 F 0.55970(13) 0.04832(19) 0.08910(12) 0.0584(8) Uani 1 1 d . . .
F5 F 0.43462(12) 0.06990(17) 0.12351(10) 0.0418(6) Uani 1 1 d . . .
F6 F -0.18617(15) 0.4326(2) 0.39074(11) 0.0610(8) Uani 1 1 d . . .
F7 F -0.27991(18) 0.5042(2) 0.44431(10) 0.0689(9) Uani 1 1 d . . .
F8 F -0.40696(18) 0.4132(2) 0.44877(11) 0.0715(10) Uani 1 1 d . . .
F9 F -0.43976(14) 0.2477(2) 0.39993(11) 0.0609(9) Uani 1 1 d . . .
F10 F -0.34714(13) 0.1765(2) 0.34544(10) 0.0499(7) Uani 1 1 d . . .
N1 N -0.10423(17) 0.1595(3) 0.33753(12) 0.0378(9) Uani 1 1 d . . .
N2 N -0.18281(17) 0.2422(2) 0.25827(12) 0.0303(8) Uani 1 1 d . . .
N3 N 0.21894(15) -0.1092(2) 0.14165(11) 0.0221(7) Uani 1 1 d . . .
N4 N 0.22199(15) 0.0851(2) 0.10277(11) 0.0209(7) Uani 1 1 d . . .
C1 C 0.12231(19) 0.2295(2) 0.13380(13) 0.0210(8) Uani 1 1 d . . .
C2 C 0.07175(19) 0.2914(3) 0.14894(13) 0.0223(8) Uani 1 1 d . . .
H2 H 0.0524 0.3446 0.1320 0.027 Uiso 1 1 calc R . .
C3 C 0.05265(19) 0.2663(3) 0.19189(13) 0.0229(8) Uani 1 1 d . . .
H3 H 0.0196 0.3010 0.2066 0.027 Uiso 1 1 calc R . .
C4 C 0.08796(18) 0.1848(3) 0.21008(13) 0.0203(8) Uani 1 1 d . . .
C5 C 0.08023(18) 0.1327(3) 0.25241(12) 0.0204(8) Uani 1 1 d . . .
C6 C 0.11763(19) 0.0523(3) 0.26999(13) 0.0222(8) Uani 1 1 d . . .
H6 H 0.1559 0.0247 0.2572 0.027 Uiso 1 1 calc R . .
C7 C 0.09138(18) 0.0166(3) 0.30956(13) 0.0225(8) Uani 1 1 d . . .
H7 H 0.1108 -0.0376 0.3257 0.027 Uiso 1 1 calc R . .
C8 C 0.03454(19) 0.0686(3) 0.32249(13) 0.0239(8) Uani 1 1 d . . .
C9 C -0.0038(2) 0.0493(3) 0.36154(14) 0.0298(9) Uani 1 1 d . . .
C10 C -0.0657(2) 0.0957(3) 0.36895(16) 0.0381(11) Uani 1 1 d . . .
C11 C -0.0994(2) 0.0922(4) 0.41123(17) 0.0506(14) Uani 1 1 d . . .
H11 H -0.0848 0.0549 0.4373 0.061 Uiso 1 1 calc R . .
C12 C -0.1555(2) 0.1532(4) 0.40509(17) 0.0508(14) Uani 1 1 d . . .
H12 H -0.1870 0.1670 0.4263 0.061 Uiso 1 1 calc R . .
C13 C -0.1580(2) 0.1938(3) 0.35900(16) 0.0405(11) Uani 1 1 d . . .
C14 C -0.2111(2) 0.2594(3) 0.33740(15) 0.0329(10) Uani 1 1 d . . .
C15 C -0.2190(2) 0.2842(3) 0.29174(15) 0.0295(9) Uani 1 1 d . . .
C16 C -0.2673(2) 0.3553(3) 0.26822(15) 0.0316(9) Uani 1 1 d . . .
H16 H -0.2997 0.3936 0.2818 0.038 Uiso 1 1 calc R . .
C17 C -0.2578(2) 0.3571(3) 0.22344(15) 0.0323(9) Uani 1 1 d . . .
H17 H -0.2812 0.3987 0.2013 0.039 Uiso 1 1 calc R . .
C18 C -0.2051(2) 0.2840(3) 0.21519(14) 0.0278(9) Uani 1 1 d . . .
C19 C -0.18512(19) 0.2616(3) 0.17379(14) 0.0279(9) Uani 1 1 d . . .
C20 C -0.13845(19) 0.1829(3) 0.16300(14) 0.0264(9) Uani 1 1 d . . .
C21 C -0.1029(2) 0.1757(3) 0.12502(14) 0.0295(9) Uani 1 1 d . . .
H21 H -0.1072 0.2218 0.1016 0.035 Uiso 1 1 calc R . .
C22 C -0.0593(2) 0.0927(3) 0.12460(14) 0.0280(9) Uani 1 1 d . . .
H22 H -0.0320 0.0787 0.1010 0.034 Uiso 1 1 calc R . .
C23 C -0.06104(19) 0.0344(3) 0.16235(14) 0.0256(8) Uani 1 1 d . . .
C24 C -0.01847(19) -0.0509(3) 0.17599(14) 0.0263(9) Uani 1 1 d . . .
C25 C -0.0261(2) -0.1191(3) 0.20922(14) 0.0282(9) Uani 1 1 d . . .
H25 H -0.0650 -0.1209 0.2260 0.034 Uiso 1 1 calc R . .
C26 C 0.0313(2) -0.1863(3) 0.21521(14) 0.0280(9) Uani 1 1 d . . .
H26 H 0.0340 -0.2368 0.2365 0.034 Uiso 1 1 calc R . .
C27 C 0.0830(2) -0.1700(3) 0.18659(14) 0.0253(8) Uani 1 1 d . . .
C28 C 0.14998(19) -0.2233(3) 0.18671(13) 0.0214(8) Uani 1 1 d . . .
C29 C 0.20833(19) -0.1944(3) 0.16637(13) 0.0228(8) Uani 1 1 d . . .
C30 C 0.27414(19) -0.2500(3) 0.16590(13) 0.0246(8) Uani 1 1 d . . .
H30 H 0.2839 -0.3096 0.1804 0.029 Uiso 1 1 calc R . .
C31 C 0.3189(2) -0.2020(3) 0.14140(13) 0.0251(8) Uani 1 1 d . . .
H31 H 0.3642 -0.2233 0.1359 0.030 Uiso 1 1 calc R . .
C32 C 0.28507(19) -0.1120(3) 0.12500(13) 0.0214(8) Uani 1 1 d . . .
C33 C 0.31043(19) -0.0430(3) 0.09696(13) 0.0221(8) Uani 1 1 d . . .
C34 C 0.27429(19) 0.0455(3) 0.08245(13) 0.0227(8) Uani 1 1 d . . .
C35 C 0.2903(2) 0.1045(3) 0.04338(13) 0.0261(8) Uani 1 1 d . . .
H35 H 0.3253 0.0920 0.0243 0.031 Uiso 1 1 calc R . .
C36 C 0.2446(2) 0.1803(3) 0.04045(13) 0.0253(8) Uani 1 1 d . . .
H36 H 0.2407 0.2295 0.0184 0.030 Uiso 1 1 calc R . .
C37 C 0.20240(19) 0.1701(3) 0.07875(12) 0.0214(8) Uani 1 1 d . . .
C38 C 0.15510(18) 0.2373(3) 0.09226(13) 0.0205(8) Uani 1 1 d . . .
C39 C 0.1379(2) 0.3259(3) 0.06272(13) 0.0252(8) Uani 1 1 d . . .
C40 C 0.1818(2) 0.4082(3) 0.06938(14) 0.0290(9) Uani 1 1 d . . .
C41 C 0.1660(2) 0.4883(3) 0.03997(15) 0.0383(11) Uani 1 1 d . . .
H41 H 0.1948 0.5436 0.0438 0.046 Uiso 1 1 calc R . .
C42 C 0.1090(3) 0.4860(3) 0.00583(17) 0.0418(11) Uani 1 1 d . . .
H42 H 0.0991 0.5398 -0.0132 0.050 Uiso 1 1 calc R . .
C43 C 0.0660(2) 0.4046(3) -0.00053(15) 0.0384(11) Uani 1 1 d . . .
H43 H 0.0277 0.4039 -0.0241 0.046 Uiso 1 1 calc R . .
C44 C 0.0789(2) 0.3234(3) 0.02762(14) 0.0313(9) Uani 1 1 d . . .
C45 C 0.0301(2) 0.2365(3) 0.02135(16) 0.0380(10) Uani 1 1 d . . .
H45A H -0.0023 0.2374 0.0443 0.057 Uiso 1 1 calc R . .
H45B H 0.0584 0.1781 0.0245 0.057 Uiso 1 1 calc R . .
H45C H 0.0028 0.2384 -0.0088 0.057 Uiso 1 1 calc R . .
C46 C 0.2433(2) 0.4134(3) 0.10754(16) 0.0357(10) Uani 1 1 d . . .
H46A H 0.2256 0.4042 0.1366 0.054 Uiso 1 1 calc R . .
H46B H 0.2661 0.4760 0.1071 0.054 Uiso 1 1 calc R . .
H46C H 0.2777 0.3634 0.1033 0.054 Uiso 1 1 calc R . .
C47 C 0.02683(19) -0.0281(3) 0.39407(13) 0.0238(8) Uani 1 1 d . . .
C48 C 0.0030(2) -0.1236(3) 0.38658(15) 0.0363(10) Uani 1 1 d . . .
C49 C 0.0318(3) -0.1966(3) 0.41668(16) 0.0419(11) Uani 1 1 d . . .
H49 H 0.0163 -0.2606 0.4119 0.050 Uiso 1 1 calc R . .
C50 C 0.0823(2) -0.1747(3) 0.45291(16) 0.0395(11) Uani 1 1 d . . .
H50 H 0.1011 -0.2235 0.4730 0.047 Uiso 1 1 calc R . .
C51 C 0.1053(2) -0.0813(3) 0.45972(15) 0.0409(11) Uani 1 1 d . . .
H51 H 0.1394 -0.0672 0.4848 0.049 Uiso 1 1 calc R . .
C52 C 0.0793(2) -0.0061(3) 0.43024(13) 0.0285(9) Uani 1 1 d . . .
C53 C 0.1072(3) 0.0953(3) 0.43801(17) 0.0545(14) Uani 1 1 d . . .
H53A H 0.1233 0.1193 0.4103 0.082 Uiso 1 1 calc R . .
H53B H 0.1467 0.0953 0.4624 0.082 Uiso 1 1 calc R . .
H53C H 0.0695 0.1364 0.4463 0.082 Uiso 1 1 calc R . .
C54 C -0.0543(4) -0.1483(5) 0.34636(19) 0.084(2) Uani 1 1 d . . .
H54A H -0.0959 -0.1080 0.3477 0.125 Uiso 1 1 calc R . .
H54B H -0.0677 -0.2155 0.3482 0.125 Uiso 1 1 calc R . .
H54C H -0.0354 -0.1370 0.3178 0.125 Uiso 1 1 calc R . .
C55 C -0.2630(2) 0.3021(3) 0.36673(14) 0.0321(10) Uani 1 1 d . . .
C56 C -0.3294(2) 0.2572(3) 0.36931(15) 0.0346(10) Uani 1 1 d . . .
C57 C -0.3770(2) 0.2930(4) 0.39759(16) 0.0413(11) Uani 1 1 d . . .
C58 C -0.3604(3) 0.3752(4) 0.42186(15) 0.0431(12) Uani 1 1 d . . .
C59 C -0.2966(3) 0.4219(4) 0.42030(16) 0.0462(12) Uani 1 1 d . . .
C60 C -0.2486(2) 0.3852(3) 0.39204(16) 0.0405(11) Uani 1 1 d . . .
C61 C -0.2108(2) 0.3254(3) 0.13260(14) 0.0298(9) Uani 1 1 d . . .
C62 C -0.2686(2) 0.2935(3) 0.10076(15) 0.0352(10) Uani 1 1 d . . .
C63 C -0.2906(2) 0.3513(4) 0.06337(16) 0.0439(12) Uani 1 1 d . . .
H63 H -0.3292 0.3315 0.0422 0.053 Uiso 1 1 calc R . .
C64 C -0.2564(3) 0.4388(4) 0.05650(17) 0.0483(13) Uani 1 1 d . . .
H64 H -0.2716 0.4768 0.0308 0.058 Uiso 1 1 calc R . .
C65 C -0.1995(3) 0.4690(3) 0.08835(16) 0.0424(11) Uani 1 1 d . . .
H65 H -0.1765 0.5275 0.0838 0.051 Uiso 1 1 calc R . .
C66 C -0.1765(2) 0.4132(3) 0.12681(15) 0.0333(10) Uani 1 1 d . . .
C67 C -0.1135(2) 0.4485(3) 0.16050(17) 0.0448(12) Uani 1 1 d . . .
H67A H -0.1307 0.4704 0.1883 0.067 Uiso 1 1 calc R . .
H67B H -0.0900 0.5013 0.1470 0.067 Uiso 1 1 calc R . .
H67C H -0.0800 0.3961 0.1676 0.067 Uiso 1 1 calc R . .
C68 C -0.3060(2) 0.1968(4) 0.10702(18) 0.0479(12) Uani 1 1 d . . .
H68A H -0.3507 0.1944 0.0868 0.072 Uiso 1 1 calc R . .
H68B H -0.3154 0.1908 0.1384 0.072 Uiso 1 1 calc R . .
H68C H -0.2755 0.1444 0.0998 0.072 Uiso 1 1 calc R . .
C69 C 0.15410(19) -0.3175(3) 0.21235(13) 0.0233(8) Uani 1 1 d . . .
C70 C 0.1313(2) -0.4031(3) 0.18878(15) 0.0325(9) Uani 1 1 d . . .
C71 C 0.1351(3) -0.4911(3) 0.21306(16) 0.0392(11) Uani 1 1 d . . .
H71 H 0.1220 -0.5487 0.1975 0.047 Uiso 1 1 calc R . .
C72 C 0.1579(2) -0.4933(3) 0.25941(15) 0.0348(10) Uani 1 1 d . . .
H72 H 0.1599 -0.5524 0.2750 0.042 Uiso 1 1 calc R . .
C73 C 0.1779(2) -0.4095(3) 0.28304(15) 0.0311(9) Uani 1 1 d . . .
H73 H 0.1922 -0.4117 0.3147 0.037 Uiso 1 1 calc R . .
C74 C 0.17679(19) -0.3204(3) 0.25965(14) 0.0269(9) Uani 1 1 d . . .
C75 C 0.1999(2) -0.2281(3) 0.28592(15) 0.0373(10) Uani 1 1 d . . .
H75A H 0.2444 -0.2053 0.2768 0.056 Uiso 1 1 calc R . .
H75B H 0.2063 -0.2414 0.3184 0.056 Uiso 1 1 calc R . .
H75C H 0.1634 -0.1791 0.2792 0.056 Uiso 1 1 calc R . .
C76 C 0.1038(3) -0.4011(3) 0.13805(16) 0.0453(12) Uani 1 1 d . . .
H76A H 0.0637 -0.3572 0.1327 0.068 Uiso 1 1 calc R . .
H76B H 0.0886 -0.4653 0.1281 0.068 Uiso 1 1 calc R . .
H76C H 0.1415 -0.3796 0.1211 0.068 Uiso 1 1 calc R . .
C77 C 0.38114(19) -0.0607(3) 0.07974(13) 0.0243(8) Uani 1 1 d . . .
C78 C 0.3912(2) -0.1322(3) 0.04730(14) 0.0290(9) Uani 1 1 d . . .
C79 C 0.4548(2) -0.1452(3) 0.02971(15) 0.0341(10) Uani 1 1 d . . .
C80 C 0.5119(2) -0.0853(3) 0.04410(17) 0.0396(11) Uani 1 1 d . . .
C81 C 0.5050(2) -0.0122(3) 0.07579(17) 0.0367(11) Uani 1 1 d . . .
C82 C 0.4405(2) -0.0019(3) 0.09279(15) 0.0288(9) Uani 1 1 d . . .
C83 C 0.5304(3) 0.0529(4) 0.2273(2) 0.0766(19) Uani 1 1 d . . .
H83A H 0.4924 0.0847 0.2070 0.092 Uiso 1 1 calc R . .
H83B H 0.5162 0.0522 0.2581 0.092 Uiso 1 1 calc R . .
C84 C 0.1601(3) 0.8657(4) 0.0141(2) 0.0621(15) Uani 1 1 d . . .
H84A H 0.1545 0.8586 -0.0191 0.075 Uiso 1 1 calc R . .
H84B H 0.2061 0.8969 0.0235 0.075 Uiso 1 1 calc R . .

loop_
_atom_site_aniso_label
_atom_site_aniso_U_11
_atom_site_aniso_U_22
_atom_site_aniso_U_33
_atom_site_aniso_U_23
_atom_site_aniso_U_13
_atom_site_aniso_U_12
S1 0.0237(5) 0.0183(4) 0.0258(5) 0.0045(4) 0.0109(4) 0.0033(4)
S2 0.0248(5) 0.0328(5) 0.0305(6) 0.0129(4) 0.0134(4) 0.0095(4)
S3 0.0269(5) 0.0253(5) 0.0394(6) 0.0027(4) 0.0117(4) 0.0040(4)
S4 0.0244(5) 0.0206(5) 0.0406(6) 0.0046(4) 0.0127(4) 0.0015(4)
Cl1 0.168(2) 0.0901(14) 0.0843(14) 0.0209(11) 0.0185(14) -0.0406(14)
Cl2 0.1272(15) 0.0556(10) 0.0826(13) -0.0027(8) -0.0019(11) 0.0141(10)
Cl3 0.0775(11) 0.0559(9) 0.1231(16) 0.0165(10) -0.0133(10) -0.0084(8)
Cl4 0.1016(12) 0.0534(9) 0.0779(12) 0.0006(8) 0.0093(9) -0.0039(8)
F1 0.0397(14) 0.0361(14) 0.0457(16) -0.0174(12) 0.0120(12) 0.0010(11)
F2 0.0547(16) 0.0572(17) 0.0491(17) -0.0170(14) 0.0257(14) 0.0181(14)
F3 0.0373(14) 0.0625(19) 0.073(2) 0.0079(16) 0.0375(14) 0.0141(13)
F4 0.0261(13) 0.0455(16) 0.106(3) -0.0029(16) 0.0186(15) -0.0054(12)
F5 0.0309(13) 0.0292(13) 0.0663(19) -0.0155(12) 0.0105(12) -0.0025(10)
F6 0.0487(17) 0.0597(19) 0.076(2) -0.0056(16) 0.0145(16) -0.0134(14)
F7 0.102(3) 0.0559(19) 0.051(2) -0.0071(16) 0.0187(18) 0.0080(18)
F8 0.088(2) 0.078(2) 0.060(2) 0.0192(17) 0.0511(18) 0.0344(18)
F9 0.0343(15) 0.079(2) 0.074(2) 0.0222(17) 0.0271(14) 0.0053(14)
F10 0.0400(15) 0.0513(17) 0.0601(19) -0.0033(15) 0.0124(13) -0.0056(12)
N1 0.0240(17) 0.052(2) 0.041(2) 0.0236(18) 0.0149(16) 0.0148(16)
N2 0.0302(18) 0.0312(19) 0.032(2) 0.0071(15) 0.0122(15) 0.0099(14)
N3 0.0205(15) 0.0174(15) 0.0306(18) 0.0015(13) 0.0113(13) 0.0008(12)
N4 0.0228(15) 0.0166(15) 0.0249(17) 0.0018(13) 0.0093(13) 0.0030(12)
C1 0.0251(18) 0.0142(17) 0.025(2) 0.0005(15) 0.0063(15) -0.0009(14)
C2 0.0243(18) 0.0178(18) 0.025(2) 0.0022(15) 0.0055(16) 0.0053(15)
C3 0.0230(18) 0.0209(19) 0.026(2) -0.0015(16) 0.0086(16) 0.0002(15)
C4 0.0186(17) 0.0200(18) 0.0234(19) -0.0026(15) 0.0075(15) -0.0033(14)
C5 0.0169(17) 0.0223(19) 0.023(2) 0.0020(15) 0.0052(15) -0.0038(14)
C6 0.0234(18) 0.0206(19) 0.023(2) -0.0001(15) 0.0061(15) 0.0023(15)
C7 0.0208(18) 0.0220(19) 0.025(2) 0.0033(16) 0.0043(15) 0.0019(15)
C8 0.0216(18) 0.028(2) 0.022(2) 0.0093(16) 0.0039(15) 0.0012(15)
C9 0.026(2) 0.036(2) 0.028(2) 0.0105(18) 0.0083(17) 0.0048(17)
C10 0.033(2) 0.046(3) 0.038(3) 0.020(2) 0.015(2) 0.009(2)
C11 0.039(3) 0.075(4) 0.042(3) 0.035(3) 0.022(2) 0.028(2)
C12 0.040(3) 0.068(3) 0.050(3) 0.026(3) 0.026(2) 0.022(2)
C13 0.029(2) 0.050(3) 0.046(3) 0.016(2) 0.018(2) 0.013(2)
C14 0.030(2) 0.037(2) 0.034(2) 0.0072(19) 0.0147(18) 0.0091(18)
C15 0.0215(19) 0.030(2) 0.038(2) 0.0019(18) 0.0071(17) 0.0039(16)
C16 0.025(2) 0.036(2) 0.035(2) 0.0006(19) 0.0054(18) 0.0098(17)
C17 0.029(2) 0.031(2) 0.037(3) 0.0007(19) 0.0043(18) 0.0092(17)
C18 0.026(2) 0.027(2) 0.031(2) 0.0028(17) 0.0071(17) 0.0053(16)
C19 0.0219(19) 0.023(2) 0.038(2) 0.0013(17) 0.0029(17) 0.0026(15)
C20 0.0214(19) 0.0218(19) 0.036(2) -0.0007(17) 0.0039(17) 0.0005(15)
C21 0.030(2) 0.028(2) 0.032(2) 0.0005(18) 0.0061(17) -0.0002(17)
C22 0.025(2) 0.026(2) 0.033(2) -0.0066(17) 0.0066(17) 0.0023(16)
C23 0.0177(18) 0.025(2) 0.034(2) -0.0044(17) 0.0048(16) -0.0007(15)
C24 0.0217(18) 0.022(2) 0.036(2) -0.0078(17) 0.0075(17) -0.0012(15)
C25 0.028(2) 0.023(2) 0.036(2) -0.0017(17) 0.0128(18) -0.0017(16)
C26 0.029(2) 0.025(2) 0.031(2) -0.0021(17) 0.0080(17) 0.0005(16)
C27 0.0256(19) 0.0192(19) 0.032(2) -0.0019(16) 0.0077(17) -0.0029(15)
C28 0.0220(18) 0.0176(18) 0.026(2) -0.0013(15) 0.0078(15) -0.0001(14)
C29 0.0255(19) 0.0167(18) 0.027(2) 0.0017(15) 0.0063(16) 0.0022(15)
C30 0.029(2) 0.0191(19) 0.027(2) -0.0005(16) 0.0085(17) 0.0064(15)
C31 0.0238(19) 0.0218(19) 0.032(2) -0.0013(16) 0.0111(16) 0.0076(15)
C32 0.0246(19) 0.0154(17) 0.025(2) -0.0027(15) 0.0067(16) 0.0038(14)
C33 0.0218(18) 0.0206(18) 0.026(2) -0.0047(16) 0.0111(15) 0.0013(15)
C34 0.0236(18) 0.0165(18) 0.029(2) -0.0047(15) 0.0076(16) -0.0018(14)
C35 0.0258(19) 0.028(2) 0.027(2) -0.0008(17) 0.0147(17) -0.0001(16)
C36 0.031(2) 0.0217(19) 0.025(2) 0.0041(16) 0.0117(16) 0.0013(16)
C37 0.0237(18) 0.0199(18) 0.0215(19) 0.0006(15) 0.0065(15) 0.0001(15)
C38 0.0194(17) 0.0184(18) 0.025(2) 0.0009(15) 0.0064(15) -0.0002(14)
C39 0.028(2) 0.0226(19) 0.028(2) 0.0050(16) 0.0157(17) 0.0078(16)
C40 0.037(2) 0.026(2) 0.027(2) 0.0036(17) 0.0158(18) 0.0033(17)
C41 0.056(3) 0.023(2) 0.041(3) 0.0094(19) 0.024(2) 0.004(2)
C42 0.051(3) 0.032(2) 0.045(3) 0.017(2) 0.016(2) 0.016(2)
C43 0.040(2) 0.045(3) 0.031(2) 0.010(2) 0.0057(19) 0.022(2)
C44 0.035(2) 0.033(2) 0.029(2) 0.0029(18) 0.0141(18) 0.0140(18)
C45 0.033(2) 0.042(3) 0.039(3) -0.004(2) 0.003(2) 0.0001(19)
C46 0.039(2) 0.023(2) 0.045(3) 0.0039(19) 0.007(2) -0.0049(18)
C47 0.0214(18) 0.028(2) 0.024(2) 0.0076(16) 0.0105(16) 0.0042(15)
C48 0.044(2) 0.038(2) 0.028(2) 0.0047(19) 0.0066(19) -0.013(2)
C49 0.063(3) 0.026(2) 0.041(3) 0.005(2) 0.024(2) -0.004(2)
C50 0.034(2) 0.042(3) 0.045(3) 0.028(2) 0.015(2) 0.006(2)
C51 0.041(2) 0.053(3) 0.029(2) 0.014(2) 0.003(2) -0.004(2)
C52 0.039(2) 0.029(2) 0.018(2) 0.0041(16) 0.0054(17) -0.0032(17)
C53 0.090(4) 0.035(3) 0.036(3) 0.002(2) -0.002(3) -0.019(3)
C54 0.114(5) 0.085(4) 0.043(3) 0.021(3) -0.023(3) -0.069(4)
C55 0.024(2) 0.043(3) 0.030(2) 0.0117(19) 0.0071(17) 0.0089(18)
C56 0.027(2) 0.044(3) 0.034(2) 0.007(2) 0.0081(18) 0.0079(19)
C57 0.033(2) 0.052(3) 0.042(3) 0.019(2) 0.014(2) 0.009(2)
C58 0.048(3) 0.056(3) 0.031(3) 0.019(2) 0.024(2) 0.029(2)
C59 0.069(3) 0.041(3) 0.028(3) 0.001(2) 0.006(2) 0.014(3)
C60 0.032(2) 0.047(3) 0.043(3) 0.008(2) 0.007(2) 0.004(2)
C61 0.026(2) 0.032(2) 0.033(2) -0.0042(18) 0.0083(17) 0.0081(17)
C62 0.026(2) 0.049(3) 0.031(2) -0.007(2) 0.0045(18) 0.0064(19)
C63 0.037(2) 0.059(3) 0.034(3) -0.006(2) -0.001(2) 0.007(2)
C64 0.051(3) 0.059(3) 0.032(3) 0.009(2) -0.004(2) 0.016(3)
C65 0.051(3) 0.031(2) 0.045(3) 0.007(2) 0.005(2) 0.005(2)
C66 0.033(2) 0.033(2) 0.034(2) 0.0021(19) 0.0007(19) 0.0101(18)
C67 0.045(3) 0.037(3) 0.050(3) 0.001(2) -0.002(2) -0.002(2)
C68 0.036(2) 0.057(3) 0.049(3) -0.006(2) 0.001(2) -0.011(2)
C69 0.0234(18) 0.0185(18) 0.030(2) 0.0004(16) 0.0112(16) 0.0017(14)
C70 0.046(2) 0.020(2) 0.033(2) -0.0034(17) 0.012(2) -0.0006(18)
C71 0.060(3) 0.017(2) 0.040(3) 0.0030(18) 0.005(2) -0.0074(19)
C72 0.044(2) 0.025(2) 0.034(3) 0.0081(18) 0.002(2) -0.0090(18)
C73 0.032(2) 0.035(2) 0.027(2) 0.0029(18) 0.0074(18) 0.0007(18)
C74 0.0246(19) 0.024(2) 0.033(2) -0.0025(17) 0.0076(17) 0.0011(16)
C75 0.045(3) 0.025(2) 0.040(3) -0.0086(19) -0.003(2) 0.0031(19)
C76 0.076(3) 0.025(2) 0.034(3) -0.0053(19) 0.003(2) -0.005(2)
C77 0.0254(19) 0.0189(19) 0.030(2) 0.0012(16) 0.0102(16) 0.0038(15)
C78 0.027(2) 0.026(2) 0.036(2) 0.0016(18) 0.0111(18) 0.0048(16)
C79 0.039(2) 0.034(2) 0.033(2) 0.0029(19) 0.0177(19) 0.0103(19)
C80 0.033(2) 0.040(3) 0.051(3) 0.014(2) 0.025(2) 0.013(2)
C81 0.024(2) 0.031(2) 0.057(3) 0.008(2) 0.014(2) -0.0014(17)
C82 0.027(2) 0.020(2) 0.041(3) 0.0017(18) 0.0126(18) 0.0064(16)
C83 0.080(4) 0.079(5) 0.067(4) 0.010(4) -0.004(3) 0.008(4)
C84 0.065(4) 0.059(4) 0.060(4) 0.011(3) -0.002(3) -0.010(3)

loop_
_geom_bond_atom_site_label_1
_geom_bond_atom_site_label_2
_geom_bond_distance
_geom_bond_site_symmetry_2
_geom_bond_publ_flag
S1 C4 1.718(4) . ?
S1 C1 1.728(4) . ?
S2 C5 1.719(4) . ?
S2 C8 1.738(4) . ?
S3 C23 1.731(4) . ?
S3 C20 1.739(4) . ?
S4 C27 1.717(4) . ?
S4 C24 1.728(4) . ?
Cl1 C83 1.728(7) . ?
Cl2 C83 1.797(7) . ?
Cl3 C84 1.729(6) . ?
Cl4 C84 1.738(6) . ?
F1 C78 1.349(4) . ?
F2 C79 1.337(5) . ?
F3 C80 1.345(5) . ?
F4 C81 1.338(5) . ?
F5 C82 1.348(5) . ?
F6 C60 1.343(5) . ?
F7 C59 1.346(5) . ?
F8 C58 1.352(5) . ?
F9 C57 1.338(5) . ?
F10 C56 1.329(5) . ?
N1 C13 1.339(5) . ?
N1 C10 1.401(5) . ?
N2 C15 1.387(5) . ?
N2 C18 1.399(5) . ?
N3 C32 1.387(4) . ?
N3 C29 1.403(4) . ?
N4 C34 1.325(4) . ?
N4 C37 1.388(4) . ?
C1 C2 1.387(5) . ?
C1 C38 1.434(5) . ?
C2 C3 1.393(5) . ?
C3 C4 1.373(5) . ?
C4 C5 1.453(5) . ?
C5 C6 1.372(5) . ?
C6 C7 1.403(5) . ?
C7 C8 1.374(5) . ?
C8 C9 1.449(5) . ?
C9 C10 1.363(5) . ?
C9 C47 1.491(5) . ?
C10 C11 1.460(6) . ?
C11 C12 1.336(6) . ?
C12 C13 1.454(6) . ?
C13 C14 1.427(6) . ?
C14 C15 1.368(6) . ?
C14 C55 1.495(5) . ?
C15 C16 1.443(5) . ?
C16 C17 1.344(6) . ?
C17 C18 1.449(5) . ?
C18 C19 1.348(6) . ?
C19 C20 1.450(5) . ?
C19 C61 1.518(6) . ?
C20 C21 1.370(6) . ?
C21 C22 1.403(5) . ?
C22 C23 1.368(6) . ?
C23 C24 1.444(5) . ?
C24 C25 1.371(5) . ?
C25 C26 1.410(5) . ?
C26 C27 1.377(5) . ?
C27 C28 1.451(5) . ?
C28 C29 1.368(5) . ?
C28 C69 1.494(5) . ?
C29 C30 1.451(5) . ?
C30 C31 1.343(5) . ?
C31 C32 1.443(5) . ?
C32 C33 1.377(5) . ?
C33 C34 1.429(5) . ?
C33 C77 1.495(5) . ?
C34 C35 1.463(5) . ?
C35 C36 1.343(5) . ?
C36 C37 1.458(5) . ?
C37 C38 1.372(5) . ?
C38 C39 1.503(5) . ?
C39 C40 1.396(5) . ?
C39 C44 1.409(6) . ?
C40 C41 1.405(5) . ?
C40 C46 1.499(6) . ?
C41 C42 1.365(6) . ?
C42 C43 1.376(7) . ?
C43 C44 1.389(6) . ?
C44 C45 1.500(6) . ?
C47 C52 1.381(5) . ?
C47 C48 1.394(6) . ?
C48 C49 1.397(6) . ?
C48 C54 1.525(6) . ?
C49 C50 1.360(6) . ?
C50 C51 1.360(6) . ?
C51 C52 1.393(6) . ?
C52 C53 1.495(6) . ?
C55 C60 1.369(6) . ?
C55 C56 1.399(6) . ?
C56 C57 1.382(6) . ?
C57 C58 1.349(7) . ?
C58 C59 1.361(7) . ?
C59 C60 1.391(6) . ?
C61 C66 1.387(6) . ?
C61 C62 1.403(6) . ?
C62 C63 1.371(6) . ?
C62 C68 1.523(6) . ?
C63 C64 1.388(7) . ?
C64 C65 1.385(7) . ?
C65 C66 1.384(6) . ?
C66 C67 1.516(6) . ?
C69 C74 1.395(5) . ?
C69 C70 1.401(5) . ?
C70 C71 1.399(5) . ?
C70 C76 1.507(6) . ?
C71 C72 1.369(6) . ?
C72 C73 1.371(6) . ?
C73 C74 1.401(5) . ?
C74 C75 1.517(5) . ?
C77 C82 1.387(5) . ?
C77 C78 1.396(5) . ?
C78 C79 1.369(5) . ?
C79 C80 1.371(6) . ?
C80 C81 1.384(6) . ?
C81 C82 1.370(5) . ?

loop_
_cod_related_entry_id
_cod_related_entry_database
_cod_related_entry_code
1 ChemSpider 30652945
